data_7712610
loop_
_publ_author_name
'Leng, Feng'
'Zhang, Xiao'
'Yu, Jie-Hui'

_publ_section_title
;
 Photocatalytic properties of iodometallates with <i>in situ</i>-generated
 organic bases as countercations.
;
_journal_issue 16
_journal_name_full 'Dalton transactions (Cambridge, England : 2003)'
_journal_page_first 5127
_journal_page_last 5140
_journal_paper_doi 10.1039/d2dt03589h
_journal_volume 52
_journal_year 2023
_chemical_formula_sum 'C19 H20 Ag3 I6 N5 O2'
_chemical_formula_weight 1435.41
_space_group_IT_number 2
_space_group_name_Hall '-P 1'
_space_group_name_H-M_alt 'P -1'
_atom_sites_solution_hydrogens geom
_atom_sites_solution_primary direct
_atom_sites_solution_secondary difmap
_audit_creation_method SHELXL-97
_audit_update_record
;
2021-03-10 deposited with the CCDC.	2023-03-14 downloaded from the CCDC.
;
_cell_angle_alpha 114.425(2)
_cell_angle_beta 93.168(2)
_cell_angle_gamma 91.062(2)
_cell_formula_units_Z 2
_cell_length_a 11.3448(6)
_cell_length_b 11.6706(6)
_cell_length_c 12.9045(7)
_cell_measurement_temperature 297(2)
_cell_volume 1551.67(14)
_computing_structure_refinement 'SHELXL-97 (Sheldrick, 1997)'
_computing_structure_solution 'SHELXS-97 (Sheldrick, 1990)'
_diffrn_ambient_temperature 297(2)
_diffrn_measured_fraction_theta_full 0.940
_diffrn_measured_fraction_theta_max 0.940
_diffrn_radiation_monochromator graphite
_diffrn_radiation_source 'fine-focus sealed tube'
_diffrn_radiation_type MoK\a
_diffrn_radiation_wavelength 0.71073
_diffrn_reflns_av_R_equivalents 0.0939
_diffrn_reflns_av_sigmaI/netI 0.0595
_diffrn_reflns_limit_h_max 13
_diffrn_reflns_limit_h_min -12
_diffrn_reflns_limit_k_max 14
_diffrn_reflns_limit_k_min -13
_diffrn_reflns_limit_l_max 15
_diffrn_reflns_limit_l_min -15
_diffrn_reflns_number 17263
_diffrn_reflns_theta_full 25.40
_diffrn_reflns_theta_max 25.40
_diffrn_reflns_theta_min 2.66
_exptl_absorpt_coefficient_mu 7.869
_exptl_crystal_density_diffrn 3.072
_exptl_crystal_density_method 'not measured'
_exptl_crystal_F_000 1288
_refine_diff_density_max 1.869
_refine_diff_density_min -1.710
_refine_diff_density_rms 0.191
_refine_ls_extinction_method none
_refine_ls_goodness_of_fit_ref 1.097
_refine_ls_hydrogen_treatment mixed
_refine_ls_matrix_type full
_refine_ls_number_parameters 316
_refine_ls_number_reflns 5378
_refine_ls_number_restraints 0
_refine_ls_restrained_S_all 1.097
_refine_ls_R_factor_all 0.0478
_refine_ls_R_factor_gt 0.0463
_refine_ls_shift/su_max 0.000
_refine_ls_shift/su_mean 0.000
_refine_ls_structure_factor_coef Fsqd
_refine_ls_weighting_details 'calc w=1/[\s^2^(Fo^2^)+(0.0527P)^2^+9.3353P] where P=(Fo^2^+2Fc^2^)/3'
_refine_ls_weighting_scheme calc
_refine_ls_wR_factor_gt 0.1203
_refine_ls_wR_factor_ref 0.1215
_reflns_number_gt 5227
_reflns_number_total 5378
_reflns_threshold_expression >2sigma(I)
_cod_data_source_file d2dt03589h2.cif
_cod_data_source_block 1
_cod_depositor_comments 'Adding full bibliography for 7712610--7712613.cif.'
_cod_original_cell_volume 1551.66(14)
_cod_database_code 7712610

loop_
_symmetry_equiv_pos_as_xyz
'x, y, z'
'-x, -y, -z'

loop_
_atom_site_label
_atom_site_type_symbol
_atom_site_fract_x
_atom_site_fract_y
_atom_site_fract_z
_atom_site_U_iso_or_equiv
_atom_site_adp_type
_atom_site_occupancy
_atom_site_symmetry_multiplicity
_atom_site_calc_flag
_atom_site_refinement_flags
_atom_site_disorder_assembly
_atom_site_disorder_group
Ag1 Ag 0.49599(7) 0.83080(7) 0.48826(6) 0.0521(2) Uani 1 1 d . . .
Ag2 Ag 0.30895(7) 0.33759(9) 0.21664(7) 0.0625(2) Uani 1 1 d . . .
Ag3 Ag 0.44574(7) 0.44366(7) 0.06974(7) 0.0523(2) Uani 1 1 d . . .
I1 I 0.39173(4) 0.61384(4) 0.30070(4) 0.03477(15) Uani 1 1 d . . .
I2 I 0.53630(5) 0.76145(6) 0.66678(5) 0.04388(16) Uani 1 1 d . . .
I3 I 0.66428(4) 0.96239(5) 0.41920(4) 0.03565(15) Uani 1 1 d . . .
I4 I 0.38906(5) 0.18673(5) -0.00004(5) 0.04487(16) Uani 1 1 d . . .
I5 I 0.06941(4) 0.36873(5) 0.23372(4) 0.03787(15) Uani 1 1 d . . .
I6 I 0.69857(4) 0.47999(5) 0.08021(4) 0.03724(15) Uani 1 1 d . . .
O1 O 0.0073(5) 0.1359(6) 0.4872(4) 0.0408(13) Uani 1 1 d . . .
O2 O -0.1224(5) 0.0252(5) 0.0954(4) 0.0388(12) Uani 1 1 d . . .
N1 N 0.0783(6) 0.2648(6) 0.9187(5) 0.0368(14) Uani 1 1 d . . .
H1A H 0.1150 0.2669 0.9796 0.044 Uiso 1 1 calc R . .
N2 N -0.2318(6) -0.0002(7) -0.3061(5) 0.0394(15) Uani 1 1 d . . .
H2A H -0.2250 -0.0247 -0.3781 0.047 Uiso 1 1 calc R . .
N3 N -0.2468(5) 0.3901(5) 0.3899(5) 0.0273(11) Uani 1 1 d . . .
N4 N -0.0995(5) 0.2652(6) 0.6333(5) 0.0298(12) Uani 1 1 d . . .
H4A H -0.1621 0.3080 0.6464 0.036 Uiso 1 1 calc R . .
N5 N -0.2567(6) 0.1353(6) 0.0404(5) 0.0347(14) Uani 1 1 d . . .
H5A H -0.3098 0.1897 0.0662 0.042 Uiso 1 1 calc R . .
C1 C -0.2533(6) 0.3100(7) 0.2784(6) 0.0292(14) Uani 1 1 d . . .
H1B H -0.2921 0.3333 0.2252 0.035 Uiso 1 1 calc R . .
C2 C -0.2041(5) 0.1958(6) 0.2426(5) 0.0239(12) Uani 1 1 d . . .
C3 C -0.1484(6) 0.1614(6) 0.3242(6) 0.0253(13) Uani 1 1 d . . .
H3A H -0.1147 0.0834 0.3020 0.030 Uiso 1 1 calc R . .
C4 C -0.1436(5) 0.2441(6) 0.4378(5) 0.0244(13) Uani 1 1 d . . .
C5 C -0.1920(6) 0.3598(6) 0.4694(5) 0.0261(13) Uani 1 1 d . . .
H5B H -0.1867 0.4170 0.5456 0.031 Uiso 1 1 calc R . .
C6 C -0.2982(7) 0.5161(7) 0.4226(7) 0.0379(17) Uani 1 1 d . . .
H6A H -0.3363 0.5388 0.4935 0.045 Uiso 1 1 calc R . .
H6B H -0.3579 0.5119 0.3642 0.045 Uiso 1 1 calc R . .
C7 C -0.2053(10) 0.6146(8) 0.4370(10) 0.060(3) Uani 1 1 d . . .
H7A H -0.2408 0.6946 0.4581 0.090 Uiso 1 1 calc R . .
H7B H -0.1686 0.5930 0.3665 0.090 Uiso 1 1 calc R . .
H7C H -0.1469 0.6198 0.4956 0.090 Uiso 1 1 calc R . .
C8 C -0.0710(6) 0.2088(7) 0.5217(6) 0.0284(14) Uani 1 1 d . . .
C9 C -0.1903(6) 0.1085(6) 0.1193(5) 0.0263(13) Uani 1 1 d . . .
C10 C 0.1255(8) 0.2052(8) 0.8189(7) 0.0424(18) Uani 1 1 d . . .
H10A H 0.1970 0.1666 0.8161 0.051 Uiso 1 1 calc R . .
C11 C 0.0694(7) 0.2006(8) 0.7205(6) 0.0358(16) Uani 1 1 d . . .
H11A H 0.1018 0.1585 0.6507 0.043 Uiso 1 1 calc R . .
C12 C -0.0377(6) 0.2603(6) 0.7269(6) 0.0271(13) Uani 1 1 d . . .
C13 C -0.0837(7) 0.3236(8) 0.8334(6) 0.0357(16) Uani 1 1 d . . .
H13A H -0.1534 0.3661 0.8403 0.043 Uiso 1 1 calc R . .
C14 C -0.0235(7) 0.3210(8) 0.9268(6) 0.0397(17) Uani 1 1 d . . .
H14A H -0.0544 0.3595 0.9977 0.048 Uiso 1 1 calc R . .
C15 C -0.1598(8) -0.0462(8) -0.2478(7) 0.0415(18) Uani 1 1 d . . .
H15A H -0.1063 -0.1060 -0.2862 0.050 Uiso 1 1 calc R . .
C16 C -0.1645(7) -0.0061(8) -0.1327(6) 0.0351(16) Uani 1 1 d . . .
H16A H -0.1142 -0.0377 -0.0924 0.042 Uiso 1 1 calc R . .
C17 C -0.2468(6) 0.0838(6) -0.0757(6) 0.0269(13) Uani 1 1 d . . .
C18 C -0.3210(7) 0.1262(8) -0.1423(7) 0.0387(17) Uani 1 1 d . . .
H18A H -0.3762 0.1855 -0.1073 0.046 Uiso 1 1 calc R . .
C19 C -0.3133(8) 0.0818(8) -0.2568(7) 0.0412(18) Uani 1 1 d . . .
H19B H -0.3644 0.1085 -0.3003 0.049 Uiso 1 1 calc R . .

loop_
_atom_site_aniso_label
_atom_site_aniso_U_11
_atom_site_aniso_U_22
_atom_site_aniso_U_33
_atom_site_aniso_U_23
_atom_site_aniso_U_13
_atom_site_aniso_U_12
Ag1 0.0604(4) 0.0527(4) 0.0466(4) 0.0254(3) -0.0050(3) -0.0023(3)
Ag2 0.0491(4) 0.0875(6) 0.0575(5) 0.0354(4) 0.0092(3) 0.0194(4)
Ag3 0.0544(4) 0.0564(4) 0.0533(4) 0.0298(4) 0.0054(3) 0.0021(3)
I1 0.0340(3) 0.0334(3) 0.0300(3) 0.0063(2) 0.00157(19) 0.00404(19)
I2 0.0413(3) 0.0544(3) 0.0445(3) 0.0298(3) -0.0029(2) 0.0014(2)
I3 0.0367(3) 0.0436(3) 0.0304(3) 0.0180(2) 0.00947(19) 0.0084(2)
I4 0.0525(3) 0.0418(3) 0.0388(3) 0.0154(2) 0.0018(2) 0.0001(2)
I5 0.0339(3) 0.0449(3) 0.0332(3) 0.0149(2) 0.00131(19) -0.0010(2)
I6 0.0372(3) 0.0445(3) 0.0356(3) 0.0221(2) 0.0023(2) 0.0060(2)
O1 0.051(3) 0.051(3) 0.021(2) 0.014(2) 0.005(2) 0.025(3)
O2 0.049(3) 0.039(3) 0.025(3) 0.009(2) -0.001(2) 0.017(2)
N1 0.043(3) 0.045(4) 0.022(3) 0.016(3) -0.008(3) 0.001(3)
N2 0.048(4) 0.045(4) 0.020(3) 0.009(3) 0.000(3) -0.004(3)
N3 0.034(3) 0.026(3) 0.024(3) 0.012(2) 0.003(2) 0.006(2)
N4 0.029(3) 0.041(3) 0.019(3) 0.011(3) 0.003(2) 0.011(2)
N5 0.044(3) 0.037(3) 0.020(3) 0.008(3) 0.003(2) 0.017(3)
C1 0.035(3) 0.033(3) 0.021(3) 0.012(3) 0.003(3) 0.007(3)
C2 0.022(3) 0.032(3) 0.019(3) 0.012(3) 0.003(2) 0.002(2)
C3 0.028(3) 0.027(3) 0.023(3) 0.012(3) 0.000(3) 0.003(2)
C4 0.024(3) 0.031(3) 0.019(3) 0.012(3) 0.001(2) -0.001(2)
C5 0.033(3) 0.027(3) 0.013(3) 0.004(3) 0.003(2) 0.000(3)
C6 0.048(4) 0.028(4) 0.034(4) 0.009(3) 0.005(3) 0.017(3)
C7 0.077(7) 0.032(4) 0.073(7) 0.023(5) 0.015(5) 0.008(4)
C8 0.034(3) 0.032(3) 0.019(3) 0.010(3) 0.002(3) 0.001(3)
C9 0.032(3) 0.029(3) 0.018(3) 0.011(3) 0.003(3) 0.002(3)
C10 0.040(4) 0.050(5) 0.034(4) 0.015(4) -0.004(3) 0.010(3)
C11 0.035(4) 0.048(4) 0.023(3) 0.013(3) 0.003(3) 0.013(3)
C12 0.030(3) 0.030(3) 0.022(3) 0.011(3) 0.000(3) 0.004(3)
C13 0.035(4) 0.048(4) 0.022(3) 0.012(3) 0.006(3) 0.012(3)
C14 0.049(4) 0.047(4) 0.018(3) 0.010(3) 0.002(3) 0.002(4)
C15 0.047(4) 0.052(5) 0.025(4) 0.014(4) 0.007(3) 0.014(4)
C16 0.036(4) 0.046(4) 0.021(3) 0.011(3) 0.003(3) 0.011(3)
C17 0.032(3) 0.027(3) 0.017(3) 0.005(3) -0.002(3) 0.002(3)
C18 0.043(4) 0.041(4) 0.028(4) 0.011(3) -0.006(3) 0.010(3)
C19 0.057(5) 0.040(4) 0.027(4) 0.017(3) -0.015(3) 0.001(4)

loop_
_atom_type_symbol
_atom_type_description
_atom_type_scat_dispersion_real
_atom_type_scat_dispersion_imag
_atom_type_scat_source
C C 0.0033 0.0016 'International Tables Vol C Tables 4.2.6.8 and 6.1.1.4'
H H 0.0000 0.0000 'International Tables Vol C Tables 4.2.6.8 and 6.1.1.4'
N N 0.0061 0.0033 'International Tables Vol C Tables 4.2.6.8 and 6.1.1.4'
O O 0.0106 0.0060 'International Tables Vol C Tables 4.2.6.8 and 6.1.1.4'
Ag Ag -0.8971 1.1015 'International Tables Vol C Tables 4.2.6.8 and 6.1.1.4'
I I -0.4742 1.8119 'International Tables Vol C Tables 4.2.6.8 and 6.1.1.4'

loop_
_geom_angle_atom_site_label_1
_geom_angle_atom_site_label_2
_geom_angle_atom_site_label_3
_geom_angle
_geom_angle_site_symmetry_1
_geom_angle_site_symmetry_3
_geom_angle_publ_flag
I2 Ag1 I3 124.20(3) . . ?
I2 Ag1 I1 106.58(3) . . ?
I3 Ag1 I1 112.27(3) . . ?
I2 Ag1 I3 102.73(3) . 2_676 ?
I3 Ag1 I3 96.56(2) . 2_676 ?
I1 Ag1 I3 113.83(3) . 2_676 ?
I5 Ag2 I2 128.69(3) . 2_666 ?
I5 Ag2 I4 118.06(3) . . ?
I2 Ag2 I4 93.92(3) 2_666 . ?
I5 Ag2 I1 98.81(3) . . ?
I2 Ag2 I1 104.85(3) 2_666 . ?
I4 Ag2 I1 112.22(3) . . ?
I5 Ag2 Ag3 119.73(3) . . ?
I2 Ag2 Ag3 111.31(3) 2_666 . ?
I4 Ag2 Ag3 55.92(2) . . ?
I1 Ag2 Ag3 56.54(2) . . ?
I4 Ag3 I6 108.81(3) . . ?
I4 Ag3 I6 105.58(3) . 2_665 ?
I6 Ag3 I6 118.78(3) . 2_665 ?
I4 Ag3 I1 117.20(3) . . ?
I6 Ag3 I1 101.75(3) . . ?
I6 Ag3 I1 105.29(3) 2_665 . ?
I4 Ag3 Ag3 125.47(4) . 2_665 ?
I6 Ag3 Ag3 59.56(3) . 2_665 ?
I6 Ag3 Ag3 59.22(3) 2_665 2_665 ?
I1 Ag3 Ag3 117.33(4) . 2_665 ?
I4 Ag3 Ag2 56.82(2) . . ?
I6 Ag3 Ag2 125.34(3) . . ?
I6 Ag3 Ag2 115.82(3) 2_665 . ?
I1 Ag3 Ag2 60.63(2) . . ?
Ag3 Ag3 Ag2 174.54(5) 2_665 . ?
Ag1 I1 Ag3 138.70(3) . . ?
Ag1 I1 Ag2 145.82(3) . . ?
Ag3 I1 Ag2 62.83(2) . . ?
Ag1 I2 Ag2 148.09(3) . 2_666 ?
Ag1 I3 Ag1 83.44(2) . 2_676 ?
Ag3 I4 Ag2 67.26(3) . . ?
Ag3 I6 Ag3 61.22(3) . 2_665 ?
C14 N1 C10 122.0(7) . . ?
C19 N2 C15 122.5(7) . . ?
C5 N3 C1 121.3(6) . . ?
C5 N3 C6 120.4(6) . . ?
C1 N3 C6 118.3(6) . . ?
C8 N4 C12 126.7(6) . . ?
C9 N5 C17 126.7(6) . . ?
N3 C1 C2 121.1(6) . . ?
C1 C2 C3 118.6(6) . . ?
C1 C2 C9 124.9(6) . . ?
C3 C2 C9 116.0(6) . . ?
C4 C3 C2 119.4(6) . . ?
C5 C4 C3 119.8(6) . . ?
C5 C4 C8 122.2(6) . . ?
C3 C4 C8 117.5(6) . . ?
N3 C5 C4 119.8(6) . . ?
N3 C6 C7 111.2(7) . . ?
O1 C8 N4 125.0(6) . . ?
O1 C8 C4 119.0(6) . . ?
N4 C8 C4 116.0(6) . . ?
O2 C9 N5 124.2(6) . . ?
O2 C9 C2 120.5(6) . . ?
N5 C9 C2 115.3(6) . . ?
N1 C10 C11 120.4(7) . . ?
C10 C11 C12 118.8(7) . . ?
N4 C12 C13 117.3(6) . . ?
N4 C12 C11 123.5(6) . . ?
C13 C12 C11 119.2(6) . . ?
C14 C13 C12 118.1(7) . . ?
N1 C14 C13 121.5(7) . . ?
N2 C15 C16 120.7(7) . . ?
C15 C16 C17 119.0(7) . . ?
N5 C17 C18 118.2(6) . . ?
N5 C17 C16 124.5(6) . . ?
C18 C17 C16 117.3(6) . . ?
C19 C18 C17 121.0(7) . . ?
N2 C19 C18 119.4(7) . . ?

loop_
_geom_bond_atom_site_label_1
_geom_bond_atom_site_label_2
_geom_bond_distance
_geom_bond_site_symmetry_2
_geom_bond_publ_flag
Ag1 I2 2.7587(9) . ?
Ag1 I3 2.8300(9) . ?
Ag1 I1 2.8588(9) . ?
Ag1 I3 2.9285(9) 2_676 ?
Ag2 I5 2.7572(9) . ?
Ag2 I2 2.8113(9) 2_666 ?
Ag2 I4 2.8308(10) . ?
Ag2 I1 3.0554(11) . ?
Ag2 Ag3 3.1191(11) . ?
Ag3 I4 2.8013(9) . ?
Ag3 I6 2.8792(9) . ?
Ag3 I6 2.8894(9) 2_665 ?
Ag3 I1 2.9248(9) . ?
Ag3 Ag3 2.9372(14) 2_665 ?
I2 Ag2 2.8113(10) 2_666 ?
I3 Ag1 2.9285(9) 2_676 ?
I6 Ag3 2.8894(9) 2_665 ?
O1 C8 1.212(9) . ?
O2 C9 1.199(9) . ?
N1 C14 1.326(11) . ?
N1 C10 1.333(11) . ?
N2 C19 1.330(11) . ?
N2 C15 1.344(11) . ?
N3 C5 1.342(9) . ?
N3 C1 1.351(9) . ?
N3 C6 1.492(9) . ?
N4 C8 1.374(9) . ?
N4 C12 1.384(9) . ?
N5 C9 1.375(9) . ?
N5 C17 1.376(9) . ?
C1 C2 1.359(10) . ?
C2 C3 1.398(9) . ?
C2 C9 1.512(9) . ?
C3 C4 1.380(9) . ?
C4 C5 1.374(9) . ?
C4 C8 1.518(9) . ?
C6 C7 1.492(13) . ?
C10 C11 1.368(11) . ?
C11 C12 1.402(10) . ?
C12 C13 1.400(9) . ?
C13 C14 1.363(11) . ?
C15 C16 1.364(10) . ?
C16 C17 1.410(10) . ?
C17 C18 1.406(10) . ?
C18 C19 1.357(11) . ?
